data_1542662
loop_
_publ_author_name
'Yamamura, Masaki'
'Hasegawa, Toru'
'Nabeshima, Tatsuya'

_publ_section_title
;
 Synthesis of Phosphorus-Centered and Chalcogen-Bridged Concave Molecules:
 Modulation of Bowl Geometries and Packing Structures by Changing Bridging
 Atoms.
;
_journal_issue 4
_journal_name_full 'Organic letters'
_journal_page_first 816
_journal_page_last 819
_journal_paper_doi 10.1021/acs.orglett.6b00105
_journal_volume 18
_journal_year 2016
_chemical_formula_sum 'C18 H9 O P S2'
_chemical_formula_weight 336.34
_chemical_name_systematic
;
 ?
;
_space_group_crystal_system orthorhombic
_space_group_IT_number 61
_space_group_name_Hall '-P 2ac 2ab'
_space_group_name_H-M_alt 'P b c a'
_symmetry_space_group_name_Hall '-P 2ac 2ab'
_symmetry_space_group_name_H-M 'P b c a'
_atom_sites_solution_hydrogens geom
_audit_creation_method SHELXL-2014
_cell_angle_alpha 90
_cell_angle_beta 90
_cell_angle_gamma 90
_cell_formula_units_Z 16
_cell_length_a 8.0119(12)
_cell_length_b 20.775(3)
_cell_length_c 34.265(5)
_cell_measurement_reflns_used 4512
_cell_measurement_temperature 120(2)
_cell_measurement_theta_max 27.51
_cell_measurement_theta_min 3.21
_cell_volume 5703.3(14)
_computing_cell_refinement 'Bruker SAINT'
_computing_data_collection 'Bruker APEX2'
_computing_data_reduction 'Bruker SAINT'
_computing_structure_refinement 'SHELXL-2014 (Sheldrick, 2014)'
_computing_structure_solution 'SHELXS-97 (Sheldrick, 2008)'
_diffrn_ambient_temperature 120(2)
_diffrn_measured_fraction_theta_full 1.000
_diffrn_measured_fraction_theta_max 0.986
_diffrn_measurement_device_type 'Bruker APEX-II CCD'
_diffrn_measurement_method '\f and \w scans'
_diffrn_radiation_type MoK\a
_diffrn_radiation_wavelength 0.71073
_diffrn_reflns_av_R_equivalents 0.0371
_diffrn_reflns_av_unetI/netI 0.0257
_diffrn_reflns_laue_measured_fraction_full 1.000
_diffrn_reflns_laue_measured_fraction_max 0.986
_diffrn_reflns_limit_h_max 10
_diffrn_reflns_limit_h_min -10
_diffrn_reflns_limit_k_max 27
_diffrn_reflns_limit_k_min -21
_diffrn_reflns_limit_l_max 45
_diffrn_reflns_limit_l_min -44
_diffrn_reflns_number 45886
_diffrn_reflns_point_group_measured_fraction_full 1.000
_diffrn_reflns_point_group_measured_fraction_max 0.986
_diffrn_reflns_theta_full 25.242
_diffrn_reflns_theta_max 28.331
_diffrn_reflns_theta_min 1.189
_exptl_absorpt_coefficient_mu 0.482
_exptl_absorpt_correction_T_max 0.864
_exptl_absorpt_correction_T_min 0.731
_exptl_absorpt_correction_type empirical
_exptl_crystal_colour colorless
_exptl_crystal_density_diffrn 1.567
_exptl_crystal_description needle
_exptl_crystal_F_000 2752
_exptl_crystal_size_max 0.300
_exptl_crystal_size_mid 0.050
_exptl_crystal_size_min 0.050
_refine_diff_density_max 0.500
_refine_diff_density_min -0.349
_refine_diff_density_rms 0.064
_refine_ls_extinction_method none
_refine_ls_goodness_of_fit_ref 1.058
_refine_ls_hydrogen_treatment constr
_refine_ls_matrix_type full
_refine_ls_number_parameters 397
_refine_ls_number_reflns 7010
_refine_ls_number_restraints 0
_refine_ls_restrained_S_all 1.058
_refine_ls_R_factor_all 0.0469
_refine_ls_R_factor_gt 0.0349
_refine_ls_shift/su_max 0.001
_refine_ls_shift/su_mean 0.000
_refine_ls_structure_factor_coef Fsqd
_refine_ls_weighting_details 'w=1/[\s^2^(Fo^2^)+(0.0200P)^2^+7.0000P] where P=(Fo^2^+2Fc^2^)/3'
_refine_ls_weighting_scheme calc
_refine_ls_wR_factor_gt 0.0727
_refine_ls_wR_factor_ref 0.0778
_reflns_Friedel_coverage 0.000
_reflns_number_gt 5814
_reflns_number_total 7010
_reflns_threshold_expression 'I > 2\s(I)'
_cod_data_source_file ol6b00105_si_007.cif
_cod_data_source_block POS2try3_0m_a_a
_cod_original_cell_volume 5703.2(14)
_cod_database_code 1542662
_shelx_space_group_comment
;
The symmetry employed for this shelxl refinement is uniquely defined
by the following loop, which should always be used as a source of
symmetry information in preference to the above space-group names.
They are only intended as comments.
;
_shelx_estimated_absorpt_t_min 0.869
_shelx_estimated_absorpt_t_max 0.976
_shelxl_version_number 2014-3

loop_
_space_group_symop_operation_xyz
'x, y, z'
'-x+1/2, -y, z+1/2'
'-x, y+1/2, -z+1/2'
'x+1/2, -y+1/2, -z'
'-x, -y, -z'
'x-1/2, y, -z-1/2'
'x, -y-1/2, z-1/2'
'-x-1/2, y-1/2, z'

loop_
_atom_site_label
_atom_site_type_symbol
_atom_site_fract_x
_atom_site_fract_y
_atom_site_fract_z
_atom_site_U_iso_or_equiv
_atom_site_adp_type
_atom_site_occupancy
_atom_site_site_symmetry_order
_atom_site_calc_flag
_atom_site_refinement_flags_posn
_atom_site_refinement_flags_adp
P1 P 0.17395(6) 0.29106(2) 0.36175(2) 0.01515(10) Uani 1 1 d . .
P2 P 0.38946(6) 0.50018(2) 0.12302(2) 0.01611(10) Uani 1 1 d . .
S1 S 0.31771(6) 0.14686(2) 0.34988(2) 0.02192(11) Uani 1 1 d . .
S2 S 0.35370(6) 0.38829(2) 0.18740(2) 0.02361(11) Uani 1 1 d . .
S3 S 0.16863(6) 0.34821(2) 0.44961(2) 0.02272(11) Uani 1 1 d . .
S4 S 0.27358(7) 0.46716(2) 0.03473(2) 0.02519(11) Uani 1 1 d . .
O1 O 0.34426(17) 0.38613(6) 0.30519(4) 0.0212(3) Uani 1 1 d . .
O2 O 0.22660(17) 0.62650(6) 0.15110(4) 0.0223(3) Uani 1 1 d . .
C1 C 0.2636(2) 0.24626(9) 0.40231(5) 0.0151(3) Uani 1 1 d . .
C2 C 0.2783(2) 0.37536(9) 0.13927(5) 0.0183(4) Uani 1 1 d . .
C3 C 0.3306(2) 0.27279(9) 0.32504(5) 0.0157(3) Uani 1 1 d . .
C4 C 0.3888(2) 0.21015(9) 0.31945(5) 0.0173(4) Uani 1 1 d . .
C5 C 0.3260(2) 0.18399(9) 0.39664(5) 0.0163(3) Uani 1 1 d . .
C6 C 0.2924(2) 0.42329(8) 0.11088(5) 0.0157(3) Uani 1 1 d . .
C7 C 0.2544(2) 0.37072(8) 0.37310(5) 0.0160(3) Uani 1 1 d . .
C8 C 0.2531(2) 0.55337(9) 0.09548(5) 0.0168(4) Uani 1 1 d . .
C9 C 0.3223(2) 0.40906(9) 0.34360(5) 0.0180(4) Uani 1 1 d . .
C10 C 0.2877(2) 0.51505(9) 0.16964(5) 0.0172(4) Uani 1 1 d . .
C11 C 0.3932(2) 0.32144(9) 0.30111(5) 0.0192(4) Uani 1 1 d . .
C12 C 0.2460(2) 0.39612(9) 0.41077(5) 0.0175(4) Uani 1 1 d . .
C13 C 0.2612(2) 0.27210(9) 0.44007(5) 0.0171(4) Uani 1 1 d . .
C14 C 0.2213(2) 0.57537(9) 0.17820(5) 0.0195(4) Uani 1 1 d . .
C15 C 0.5010(2) 0.19615(10) 0.28951(5) 0.0218(4) Uani 1 1 d . .
H1 H 0.5402 0.1534 0.2859 0.026 Uiso 1 1 calc R U
C16 C 0.2421(2) 0.41007(9) 0.07272(5) 0.0182(4) Uani 1 1 d . .
C17 C 0.2757(2) 0.46651(9) 0.19779(5) 0.0205(4) Uani 1 1 d . .
C18 C 0.3672(2) 0.47254(9) 0.35048(6) 0.0218(4) Uani 1 1 d . .
H2 H 0.4086 0.4986 0.3299 0.026 Uiso 1 1 calc R U
C19 C 0.2067(2) 0.53976(9) 0.05709(5) 0.0199(4) Uani 1 1 d . .
C20 C 0.1941(2) 0.61014(9) 0.11242(5) 0.0188(4) Uani 1 1 d . .
C21 C 0.2181(2) 0.31438(9) 0.12955(6) 0.0208(4) Uani 1 1 d . .
H3 H 0.2104 0.2817 0.1489 0.025 Uiso 1 1 calc R U
C22 C 0.2943(2) 0.45921(9) 0.41842(6) 0.0217(4) Uani 1 1 d . .
H4 H 0.2887 0.4760 0.4442 0.026 Uiso 1 1 calc R U
C23 C 0.3849(2) 0.14788(9) 0.42808(5) 0.0202(4) Uani 1 1 d . .
H5 H 0.4267 0.1056 0.4241 0.024 Uiso 1 1 calc R U
C24 C 0.3218(2) 0.23625(9) 0.47154(5) 0.0212(4) Uani 1 1 d . .
H6 H 0.3220 0.2541 0.4971 0.025 Uiso 1 1 calc R U
C25 C 0.3508(2) 0.49742(9) 0.38780(6) 0.0226(4) Uani 1 1 d . .
H7 H 0.3786 0.5412 0.3925 0.027 Uiso 1 1 calc R U
C26 C 0.1101(3) 0.58311(10) 0.03563(6) 0.0250(4) Uani 1 1 d . .
H8 H 0.0775 0.5733 0.0096 0.030 Uiso 1 1 calc R U
C27 C 0.1696(2) 0.30185(9) 0.09144(6) 0.0221(4) Uani 1 1 d . .
H9 H 0.1297 0.2603 0.0847 0.026 Uiso 1 1 calc R U
C28 C 0.5036(3) 0.30811(10) 0.27098(5) 0.0234(4) Uani 1 1 d . .
H10 H 0.5437 0.3417 0.2547 0.028 Uiso 1 1 calc R U
C29 C 0.0623(3) 0.64082(10) 0.05288(6) 0.0263(4) Uani 1 1 d . .
H11 H 0.0010 0.6714 0.0380 0.032 Uiso 1 1 calc R U
C30 C 0.1788(2) 0.34948(9) 0.06309(6) 0.0215(4) Uani 1 1 d . .
H12 H 0.1423 0.3409 0.0372 0.026 Uiso 1 1 calc R U
C31 C 0.1023(2) 0.65457(9) 0.09123(6) 0.0233(4) Uani 1 1 d . .
H13 H 0.0675 0.6938 0.1029 0.028 Uiso 1 1 calc R U
C32 C 0.3818(2) 0.17440(9) 0.46536(5) 0.0224(4) Uani 1 1 d . .
H14 H 0.4212 0.1499 0.4869 0.027 Uiso 1 1 calc R U
C33 C 0.2066(3) 0.47894(10) 0.23435(6) 0.0266(4) Uani 1 1 d . .
H15 H 0.1997 0.4458 0.2534 0.032 Uiso 1 1 calc R U
C34 C 0.5547(3) 0.24513(10) 0.26504(5) 0.0250(4) Uani 1 1 d . .
H16 H 0.6274 0.2354 0.2440 0.030 Uiso 1 1 calc R U
C35 C 0.1519(3) 0.58858(10) 0.21450(6) 0.0265(4) Uani 1 1 d . .
H17 H 0.1078 0.6300 0.2200 0.032 Uiso 1 1 calc R U
C36 C 0.1478(3) 0.54051(10) 0.24256(6) 0.0294(5) Uani 1 1 d . .
H18 H 0.1043 0.5497 0.2677 0.035 Uiso 1 1 calc R U

loop_
_atom_site_aniso_label
_atom_site_aniso_U_11
_atom_site_aniso_U_22
_atom_site_aniso_U_33
_atom_site_aniso_U_23
_atom_site_aniso_U_13
_atom_site_aniso_U_12
P1 0.0132(2) 0.0144(2) 0.0178(2) 0.00290(17) -0.00168(17) -0.00062(18)
P2 0.0125(2) 0.0152(2) 0.0206(2) -0.00116(18) 0.00130(17) -0.00025(18)
S1 0.0276(3) 0.0161(2) 0.0221(2) 0.00113(17) 0.00212(19) -0.00196(19)
S2 0.0247(3) 0.0228(2) 0.0233(2) 0.00391(19) -0.00456(19) 0.0023(2)
S3 0.0255(2) 0.0208(2) 0.0218(2) 0.00003(18) 0.00507(19) 0.0017(2)
S4 0.0337(3) 0.0229(2) 0.0190(2) -0.00229(18) 0.0049(2) 0.0037(2)
O1 0.0234(7) 0.0164(6) 0.0239(7) 0.0037(5) 0.0009(6) 0.0015(6)
O2 0.0221(7) 0.0218(7) 0.0229(6) -0.0089(5) 0.0006(6) -0.0005(6)
C1 0.0122(8) 0.0151(8) 0.0181(8) 0.0044(7) 0.0007(7) -0.0014(7)
C2 0.0121(8) 0.0197(9) 0.0231(9) -0.0001(7) 0.0005(7) 0.0032(7)
C3 0.0138(8) 0.0182(9) 0.0152(8) 0.0010(7) -0.0033(7) -0.0016(7)
C4 0.0173(9) 0.0174(9) 0.0172(8) 0.0009(7) -0.0035(7) -0.0020(7)
C5 0.0138(8) 0.0166(9) 0.0186(8) 0.0025(7) 0.0018(7) -0.0026(7)
C6 0.0108(8) 0.0140(8) 0.0225(8) -0.0012(7) 0.0015(6) 0.0026(7)
C7 0.0114(8) 0.0140(8) 0.0227(8) 0.0036(7) -0.0027(7) 0.0010(7)
C8 0.0133(8) 0.0148(8) 0.0224(8) 0.0022(7) 0.0032(7) -0.0001(7)
C9 0.0149(9) 0.0175(9) 0.0216(9) 0.0040(7) -0.0029(7) 0.0022(7)
C10 0.0142(9) 0.0191(9) 0.0184(8) -0.0028(7) -0.0011(7) -0.0032(7)
C11 0.0205(9) 0.0203(9) 0.0167(8) 0.0047(7) -0.0048(7) -0.0014(8)
C12 0.0128(8) 0.0173(9) 0.0224(8) 0.0019(7) -0.0007(7) 0.0025(7)
C13 0.0142(8) 0.0167(9) 0.0205(8) 0.0018(7) 0.0023(7) -0.0023(7)
C14 0.0178(9) 0.0196(9) 0.0211(9) -0.0033(7) -0.0011(7) -0.0046(8)
C15 0.0217(10) 0.0240(10) 0.0197(9) -0.0041(7) -0.0031(7) 0.0018(8)
C16 0.0152(9) 0.0169(9) 0.0224(9) -0.0012(7) 0.0026(7) 0.0036(7)
C17 0.0178(9) 0.0220(10) 0.0219(9) -0.0010(7) -0.0042(7) -0.0020(8)
C18 0.0153(9) 0.0176(9) 0.0324(10) 0.0074(8) -0.0016(8) 0.0007(7)
C19 0.0194(9) 0.0194(9) 0.0208(9) 0.0013(7) 0.0060(7) 0.0012(8)
C20 0.0144(9) 0.0162(9) 0.0260(9) -0.0007(7) 0.0044(7) -0.0031(7)
C21 0.0144(9) 0.0153(9) 0.0326(10) 0.0029(7) 0.0023(8) 0.0025(7)
C22 0.0162(9) 0.0189(9) 0.0299(10) -0.0044(8) -0.0048(7) 0.0044(7)
C23 0.0174(9) 0.0185(9) 0.0245(9) 0.0061(7) 0.0017(7) 0.0012(8)
C24 0.0215(10) 0.0264(10) 0.0156(8) 0.0029(7) -0.0005(7) -0.0055(8)
C25 0.0135(9) 0.0141(9) 0.0403(11) 0.0010(8) -0.0067(8) 0.0009(7)
C26 0.0265(10) 0.0277(11) 0.0210(9) 0.0061(8) 0.0018(8) -0.0014(9)
C27 0.0134(9) 0.0144(9) 0.0383(11) -0.0065(8) 0.0016(8) 0.0015(7)
C28 0.0236(10) 0.0296(11) 0.0169(9) 0.0063(8) -0.0024(7) -0.0048(8)
C29 0.0204(10) 0.0220(10) 0.0367(11) 0.0110(9) 0.0033(8) 0.0021(8)
C30 0.0167(9) 0.0213(9) 0.0265(9) -0.0067(8) 0.0003(8) 0.0026(8)
C31 0.0183(9) 0.0149(9) 0.0367(11) 0.0016(8) 0.0052(8) 0.0002(8)
C32 0.0201(10) 0.0253(10) 0.0217(9) 0.0099(8) -0.0026(8) -0.0005(8)
C33 0.0316(11) 0.0291(11) 0.0191(9) 0.0004(8) -0.0028(8) -0.0059(9)
C34 0.0247(10) 0.0342(11) 0.0161(8) -0.0012(8) 0.0006(7) -0.0008(9)
C35 0.0297(11) 0.0238(10) 0.0259(10) -0.0093(8) 0.0028(8) -0.0031(9)
C36 0.0354(12) 0.0332(12) 0.0198(9) -0.0065(8) 0.0050(8) -0.0067(10)

loop_
_atom_type_symbol
_atom_type_description
_atom_type_scat_dispersion_real
_atom_type_scat_dispersion_imag
_atom_type_scat_source
C C 0.0033 0.0016 'International Tables Vol C Tables 4.2.6.8 and 6.1.1.4'
H H 0.0000 0.0000 'International Tables Vol C Tables 4.2.6.8 and 6.1.1.4'
O O 0.0106 0.0060 'International Tables Vol C Tables 4.2.6.8 and 6.1.1.4'
P P 0.1023 0.0942 'International Tables Vol C Tables 4.2.6.8 and 6.1.1.4'
S S 0.1246 0.1234 'International Tables Vol C Tables 4.2.6.8 and 6.1.1.4'

loop_
_geom_angle_atom_site_label_1
_geom_angle_atom_site_label_2
_geom_angle_atom_site_label_3
_geom_angle
C3 P1 C7 95.35(8)
C3 P1 C1 98.59(8)
C7 P1 C1 99.34(8)
C8 P2 C10 94.78(8)
C8 P2 C6 99.07(8)
C10 P2 C6 99.08(8)
C4 S1 C5 101.31(8)
C2 S2 C17 101.81(9)
C12 S3 C13 102.43(8)
C19 S4 C16 102.00(8)
C11 O1 C9 116.75(14)
C20 O2 C14 115.90(14)
C5 C1 C13 119.14(16)
C5 C1 P1 120.48(13)
C13 C1 P1 120.26(14)
C21 C2 C6 120.58(17)
C21 C2 S2 118.43(14)
C6 C2 S2 120.76(14)
C11 C3 C4 118.35(17)
C11 C3 P1 120.27(14)
C4 C3 P1 121.37(13)
C15 C4 C3 120.72(17)
C15 C4 S1 119.03(15)
C3 C4 S1 120.24(14)
C23 C5 C1 120.69(17)
C23 C5 S1 118.35(14)
C1 C5 S1 120.80(13)
C16 C6 C2 119.28(17)
C16 C6 P2 120.59(14)
C2 C6 P2 119.99(14)
C12 C7 C9 118.18(17)
C12 C7 P1 121.64(13)
C9 C7 P1 120.15(14)
C19 C8 C20 118.21(17)
C19 C8 P2 121.74(14)
C20 C8 P2 120.04(14)
C18 C9 C7 121.33(17)
C18 C9 O1 116.56(16)
C7 C9 O1 122.08(16)
C14 C10 C17 118.49(17)
C14 C10 P2 120.59(14)
C17 C10 P2 120.91(14)
C28 C11 C3 121.47(18)
C28 C11 O1 116.25(16)
C3 C11 O1 122.24(17)
C22 C12 C7 121.11(17)
C22 C12 S3 118.98(14)
C7 C12 S3 119.90(14)
C24 C13 C1 120.24(17)
C24 C13 S3 118.51(14)
C1 C13 S3 121.10(14)
C35 C14 C10 121.28(18)
C35 C14 O2 116.89(17)
C10 C14 O2 121.79(16)
C34 C15 C4 119.46(18)
C34 C15 H1 120.3
C4 C15 H1 120.3
C6 C16 C30 120.23(17)
C6 C16 S4 120.89(14)
C30 C16 S4 118.66(14)
C33 C17 C10 120.90(18)
C33 C17 S2 119.28(15)
C10 C17 S2 119.80(14)
C25 C18 C9 119.14(18)
C25 C18 H2 120.4
C9 C18 H2 120.4
C8 C19 C26 120.87(18)
C8 C19 S4 119.90(14)
C26 C19 S4 119.22(15)
C31 C20 O2 115.80(17)
C31 C20 C8 121.60(18)
O2 C20 C8 122.58(17)
C27 C21 C2 119.46(18)
C27 C21 H3 120.3
C2 C21 H3 120.3
C25 C22 C12 119.06(18)
C25 C22 H4 120.5
C12 C22 H4 120.5
C32 C23 C5 119.35(17)
C32 C23 H5 120.3
C5 C23 H5 120.3
C32 C24 C13 119.72(17)
C32 C24 H6 120.1
C13 C24 H6 120.1
C18 C25 C22 120.93(18)
C18 C25 H7 119.5
C22 C25 H7 119.5
C29 C26 C19 118.98(18)
C29 C26 H8 120.5
C19 C26 H8 120.5
C21 C27 C30 120.65(18)
C21 C27 H9 119.7
C30 C27 H9 119.7
C34 C28 C11 119.07(18)
C34 C28 H10 120.5
C11 C28 H10 120.5
C31 C29 C26 121.24(19)
C31 C29 H11 119.4
C26 C29 H11 119.4
C27 C30 C16 119.77(18)
C27 C30 H12 120.1
C16 C30 H12 120.1
C29 C31 C20 118.92(18)
C29 C31 H13 120.5
C20 C31 H13 120.5
C24 C32 C23 120.85(17)
C24 C32 H14 119.6
C23 C32 H14 119.6
C36 C33 C17 119.10(19)
C36 C33 H15 120.4
C17 C33 H15 120.4
C28 C34 C15 120.82(18)
C28 C34 H16 119.6
C15 C34 H16 119.6
C36 C35 C14 119.19(19)
C36 C35 H17 120.4
C14 C35 H17 120.4
C35 C36 C33 120.91(18)
C35 C36 H18 119.5
C33 C36 H18 119.5

loop_
_geom_bond_atom_site_label_1
_geom_bond_atom_site_label_2
_geom_bond_distance
P1 C3 1.8170(19)
P1 C7 1.8182(19)
P1 C1 1.8201(18)
P2 C8 1.8182(19)
P2 C10 1.8197(18)
P2 C6 1.8248(18)
S1 C4 1.7722(19)
S1 C5 1.7794(18)
S2 C2 1.7767(19)
S2 C17 1.777(2)
S3 C12 1.7738(19)
S3 C13 1.7768(19)
S4 C19 1.7745(19)
S4 C16 1.7791(19)
O1 C11 1.407(2)
O1 C9 1.411(2)
O2 C20 1.393(2)
O2 C14 1.412(2)
C1 C5 1.400(2)
C1 C13 1.401(2)
C2 C21 1.396(3)
C2 C6 1.396(3)
C3 C11 1.395(2)
C3 C4 1.396(3)
C4 C15 1.394(3)
C5 C23 1.395(2)
C6 C16 1.395(2)
C7 C12 1.396(2)
C7 C9 1.397(2)
C8 C19 1.396(3)
C8 C20 1.397(2)
C9 C18 1.387(3)
C10 C14 1.393(3)
C10 C17 1.399(3)
C11 C28 1.388(3)
C12 C22 1.391(3)
C13 C24 1.398(2)
C14 C35 1.389(3)
C15 C34 1.387(3)
C15 H1 0.9500
C16 C30 1.396(3)
C17 C33 1.394(3)
C18 C25 1.385(3)
C18 H2 0.9500
C19 C26 1.397(3)
C20 C31 1.386(3)
C21 C27 1.387(3)
C21 H3 0.9500
C22 C25 1.391(3)
C22 H4 0.9500
C23 C32 1.391(3)
C23 H5 0.9500
C24 C32 1.388(3)
C24 H6 0.9500
C25 H7 0.9500
C26 C29 1.391(3)
C26 H8 0.9500
C27 C30 1.388(3)
C27 H9 0.9500
C28 C34 1.386(3)
C28 H10 0.9500
C29 C31 1.382(3)
C29 H11 0.9500
C30 H12 0.9500
C31 H13 0.9500
C32 H14 0.9500
C33 C36 1.392(3)
C33 H15 0.9500
C34 H16 0.9500
C35 C36 1.387(3)
C35 H17 0.9500
C36 H18 0.9500

loop_
_geom_torsion_atom_site_label_1
_geom_torsion_atom_site_label_2
_geom_torsion_atom_site_label_3
_geom_torsion_atom_site_label_4
_geom_torsion
C3 P1 C1 C5 -44.15(16)
C7 P1 C1 C5 -141.06(15)
C3 P1 C1 C13 139.92(15)
C7 P1 C1 C13 43.00(16)
C17 S2 C2 C21 -139.94(15)
C17 S2 C2 C6 45.58(17)
C7 P1 C3 C11 -34.52(16)
C1 P1 C3 C11 -134.84(15)
C7 P1 C3 C4 146.76(15)
C1 P1 C3 C4 46.44(16)
C11 C3 C4 C15 -2.9(3)
P1 C3 C4 C15 175.83(14)
C11 C3 C4 S1 178.30(13)
P1 C3 C4 S1 -3.0(2)
C5 S1 C4 C15 137.65(15)
C5 S1 C4 C3 -43.55(16)
C13 C1 C5 C23 0.2(3)
P1 C1 C5 C23 -175.83(14)
C13 C1 C5 S1 175.41(14)
P1 C1 C5 S1 -0.6(2)
C4 S1 C5 C23 -139.02(15)
C4 S1 C5 C1 45.61(17)
C21 C2 C6 C16 1.4(3)
S2 C2 C6 C16 175.77(14)
C21 C2 C6 P2 -174.24(14)
S2 C2 C6 P2 0.1(2)
C8 P2 C6 C16 43.11(16)
C10 P2 C6 C16 139.48(15)
C8 P2 C6 C2 -141.31(15)
C10 P2 C6 C2 -44.94(16)
C3 P1 C7 C12 -146.08(15)
C1 P1 C7 C12 -46.43(16)
C3 P1 C7 C9 35.90(16)
C1 P1 C7 C9 135.54(15)
C10 P2 C8 C19 -145.51(16)
C6 P2 C8 C19 -45.51(17)
C10 P2 C8 C20 35.60(16)
C6 P2 C8 C20 135.60(15)
C12 C7 C9 C18 -5.5(3)
P1 C7 C9 C18 172.64(14)
C12 C7 C9 O1 176.38(16)
P1 C7 C9 O1 -5.5(2)
C11 O1 C9 C18 144.64(17)
C11 O1 C9 C7 -37.1(2)
C8 P2 C10 C14 -34.19(16)
C6 P2 C10 C14 -134.18(15)
C8 P2 C10 C17 146.38(16)
C6 P2 C10 C17 46.38(16)
C4 C3 C11 C28 3.5(3)
P1 C3 C11 C28 -175.22(14)
C4 C3 C11 O1 -178.65(16)
P1 C3 C11 O1 2.6(2)
C9 O1 C11 C28 -143.30(17)
C9 O1 C11 C3 38.8(2)
C9 C7 C12 C22 3.9(3)
P1 C7 C12 C22 -174.20(14)
C9 C7 C12 S3 -177.51(14)
P1 C7 C12 S3 4.4(2)
C13 S3 C12 C22 -139.81(15)
C13 S3 C12 C7 41.54(17)
C5 C1 C13 C24 0.5(3)
P1 C1 C13 C24 176.53(14)
C5 C1 C13 S3 -175.02(14)
P1 C1 C13 S3 1.0(2)
C12 S3 C13 C24 139.61(15)
C12 S3 C13 C1 -44.76(17)
C17 C10 C14 C35 3.2(3)
P2 C10 C14 C35 -176.21(15)
C17 C10 C14 O2 -179.13(16)
P2 C10 C14 O2 1.4(2)
C20 O2 C14 C35 -141.46(18)
C20 O2 C14 C10 40.8(2)
C3 C4 C15 C34 -0.1(3)
S1 C4 C15 C34 178.68(15)
C2 C6 C16 C30 -0.2(3)
P2 C6 C16 C30 175.43(14)
C2 C6 C16 S4 -174.73(14)
P2 C6 C16 S4 0.9(2)
C19 S4 C16 C6 -45.23(17)
C19 S4 C16 C30 140.14(15)
C14 C10 C17 C33 -3.2(3)
P2 C10 C17 C33 176.20(15)
C14 C10 C17 S2 178.20(14)
P2 C10 C17 S2 -2.4(2)
C2 S2 C17 C33 137.27(16)
C2 S2 C17 C10 -44.15(17)
C7 C9 C18 C25 2.7(3)
O1 C9 C18 C25 -178.99(16)
C20 C8 C19 C26 2.8(3)
P2 C8 C19 C26 -176.09(15)
C20 C8 C19 S4 -178.24(14)
P2 C8 C19 S4 2.9(2)
C16 S4 C19 C8 42.98(17)
C16 S4 C19 C26 -138.06(16)
C14 O2 C20 C31 142.21(17)
C14 O2 C20 C8 -39.3(2)
C19 C8 C20 C31 -4.8(3)
P2 C8 C20 C31 174.16(14)
C19 C8 C20 O2 176.81(16)
P2 C8 C20 O2 -4.3(2)
C6 C2 C21 C27 -1.0(3)
S2 C2 C21 C27 -175.47(14)
C7 C12 C22 C25 0.4(3)
S3 C12 C22 C25 -178.28(14)
C1 C5 C23 C32 -0.3(3)
S1 C5 C23 C32 -175.63(15)
C1 C13 C24 C32 -1.1(3)
S3 C13 C24 C32 174.55(15)
C9 C18 C25 C22 1.7(3)
C12 C22 C25 C18 -3.2(3)
C8 C19 C26 C29 0.9(3)
S4 C19 C26 C29 -178.04(15)
C2 C21 C27 C30 -0.7(3)
C3 C11 C28 C34 -1.1(3)
O1 C11 C28 C34 -179.02(17)
C19 C26 C29 C31 -2.9(3)
C21 C27 C30 C16 1.9(3)
C6 C16 C30 C27 -1.5(3)
S4 C16 C30 C27 173.22(14)
C26 C29 C31 C20 1.0(3)
O2 C20 C31 C29 -178.59(17)
C8 C20 C31 C29 2.9(3)
C13 C24 C32 C23 1.0(3)
C5 C23 C32 C24 -0.3(3)
C10 C17 C33 C36 0.5(3)
S2 C17 C33 C36 179.09(16)
C11 C28 C34 C15 -2.1(3)
C4 C15 C34 C28 2.7(3)
C10 C14 C35 C36 -0.5(3)
O2 C14 C35 C36 -178.24(18)
C14 C35 C36 C33 -2.3(3)
C17 C33 C36 C35 2.3(3)
